data_7030146
loop_
_publ_author_name
'Delgado, Patricia'
'Gonz\'alez-Prieto, Rodrigo'
'Jim\'enez-Aparicio, Reyes'
'Perles, Josefina'
'Priego, Jos\'e L'
'Torres, Rosario M.'

_publ_section_title
;
 Comparative study of different methods for the preparation of
 tetraamidato- and tetracarboxylatodiruthenium compounds. Structural and
 magnetic characterization.
;
_journal_issue 38
_journal_name_full 'Dalton transactions (Cambridge, England : 2003)'
_journal_page_first 11866
_journal_page_last 11874
_journal_paper_doi 10.1039/c2dt30939d
_journal_volume 41
_journal_year 2012
_chemical_formula_sum 'C32 H28 Cl O8 Ru2'
_chemical_formula_weight 778.13
_chemical_name_systematic
;
?
;
_space_group_IT_number 15
_symmetry_cell_setting monoclinic
_symmetry_space_group_name_Hall '-C 2yc'
_symmetry_space_group_name_H-M 'C 1 2/c 1'
_atom_sites_solution_hydrogens geom
_atom_sites_solution_primary direct
_atom_sites_solution_secondary difmap
_audit_creation_method SHELXL-97
_cell_angle_alpha 90.00
_cell_angle_beta 113.604(2)
_cell_angle_gamma 90.00
_cell_formula_units_Z 4
_cell_length_a 27.433(2)
_cell_length_b 10.1585(7)
_cell_length_c 12.7102(8)
_cell_measurement_reflns_used 5193
_cell_measurement_temperature 293(2)
_cell_measurement_theta_max 27.7957
_cell_measurement_theta_min 2.5688
_cell_volume 3245.7(4)
_computing_cell_refinement 'Bruker XSCANS'
_computing_data_collection 'Bruker XSCANS'
_computing_data_reduction 'Bruker SHELXTL'
_computing_molecular_graphics 'Bruker SHELXTL'
_computing_publication_material 'Bruker SHELXTL'
_computing_structure_refinement 'SHELXL-97 (Sheldrick, 2008)'
_computing_structure_solution 'SHELXS-97 (Sheldrick, 2008)'
_diffrn_ambient_temperature 293(2)
_diffrn_measured_fraction_theta_full 0.998
_diffrn_measured_fraction_theta_max 0.923
_diffrn_measurement_device_type 'Bruker P4'
_diffrn_measurement_method '\w scans'
_diffrn_radiation_monochromator graphite
_diffrn_radiation_source 'fine-focus sealed tube'
_diffrn_radiation_type MoK\a
_diffrn_radiation_wavelength 0.71073
_diffrn_reflns_av_R_equivalents 0.0294
_diffrn_reflns_av_sigmaI/netI 0.0311
_diffrn_reflns_limit_h_max 25
_diffrn_reflns_limit_h_min -36
_diffrn_reflns_limit_k_max 13
_diffrn_reflns_limit_k_min -13
_diffrn_reflns_limit_l_max 16
_diffrn_reflns_limit_l_min -17
_diffrn_reflns_number 14855
_diffrn_reflns_theta_full 25.00
_diffrn_reflns_theta_max 28.95
_diffrn_reflns_theta_min 1.62
_exptl_absorpt_coefficient_mu 1.060
_exptl_absorpt_correction_T_max 0.9588
_exptl_absorpt_correction_T_min 0.6412
_exptl_absorpt_correction_type multi-scan
_exptl_absorpt_process_details sadabs
_exptl_crystal_colour brown
_exptl_crystal_density_diffrn 1.592
_exptl_crystal_density_method 'not measured'
_exptl_crystal_description thin
_exptl_crystal_F_000 1556
_exptl_crystal_size_max 0.46
_exptl_crystal_size_mid 0.22
_exptl_crystal_size_min 0.04
_refine_diff_density_max 1.027
_refine_diff_density_min -0.447
_refine_diff_density_rms 0.091
_refine_ls_extinction_method none
_refine_ls_goodness_of_fit_ref 1.121
_refine_ls_hydrogen_treatment refxyz
_refine_ls_matrix_type full
_refine_ls_number_parameters 195
_refine_ls_number_reflns 3953
_refine_ls_number_restraints 0
_refine_ls_restrained_S_all 1.121
_refine_ls_R_factor_all 0.0603
_refine_ls_R_factor_gt 0.0308
_refine_ls_shift/su_max 0.001
_refine_ls_shift/su_mean 0.000
_refine_ls_structure_factor_coef Fsqd
_refine_ls_weighting_details 'calc w=1/[\s^2^(Fo^2^)+(0.0386P)^2^+2.7316P] where P=(Fo^2^+2Fc^2^)/3'
_refine_ls_weighting_scheme calc
_refine_ls_wR_factor_gt 0.0699
_refine_ls_wR_factor_ref 0.0859
_reflns_number_gt 2880
_reflns_number_total 3953
_reflns_threshold_expression >2sigma(I)
_cod_data_source_file c2dt30939d.txt
_cod_data_source_block pdm80
_cod_depositor_comments
;
The following automatic conversions were performed:

'_symmetry_cell_setting' value 'Monoclinic' changed to 'monoclinic'
according to
/usr/data/users/saulius/automatic-downloads/retrospective/RSC/lib/dictionaries/cif_core.dic
dictionary named 'cif_core.dic' version 2.4.2 from 2011-04-26.

Automatic conversion script
Id: cif_fix_values 2281 2013-09-26 08:29:07Z andrius 
;
_cod_original_sg_symbol_H-M C2/c
_cod_database_code 7030146

loop_
_symmetry_equiv_pos_as_xyz
'x, y, z'
'-x, y, -z+1/2'
'x+1/2, y+1/2, z'
'-x+1/2, y+1/2, -z+1/2'
'-x, -y, -z'
'x, -y, z-1/2'
'-x+1/2, -y+1/2, -z'
'x+1/2, -y+1/2, z-1/2'

loop_
_atom_site_label
_atom_site_type_symbol
_atom_site_fract_x
_atom_site_fract_y
_atom_site_fract_z
_atom_site_U_iso_or_equiv
_atom_site_adp_type
_atom_site_occupancy
_atom_site_symmetry_multiplicity
_atom_site_calc_flag
_atom_site_refinement_flags
C1 C 0.40112(13) -0.0690(3) 0.3766(3) 0.0410(7) Uani 1 1 d .
C2 C 0.34577(14) -0.1108(4) 0.3051(3) 0.0502(8) Uani 1 1 d .
C3 C 0.32090(17) -0.0690(4) 0.1935(4) 0.0709(12) Uani 1 1 d .
H3 H 0.3385 -0.0126 0.1627 0.085 Uiso 1 1 calc R
C4 C 0.26945(19) -0.1110(6) 0.1262(4) 0.0907(15) Uani 1 1 d .
H4 H 0.2526 -0.0800 0.0514 0.109 Uiso 1 1 calc R
C5 C 0.24303(17) -0.1971(6) 0.1681(4) 0.0885(15) Uani 1 1 d .
C6 C 0.26861(19) -0.2386(6) 0.2807(5) 0.0978(17) Uani 1 1 d .
H6 H 0.2515 -0.2963 0.3115 0.117 Uiso 1 1 calc R
C7 C 0.31922(16) -0.1955(5) 0.3477(4) 0.0757(13) Uani 1 1 d .
H7 H 0.3357 -0.2244 0.4232 0.091 Uiso 1 1 calc R
C8 C 0.18733(18) -0.2466(8) 0.0922(5) 0.139(3) Uani 1 1 d .
H8A H 0.1759 -0.2068 0.0176 0.208 Uiso 1 1 calc R
H8B H 0.1630 -0.2235 0.1265 0.208 Uiso 1 1 calc R
H8C H 0.1881 -0.3406 0.0848 0.208 Uiso 1 1 calc R
C9 C 0.46453(12) 0.2126(3) 0.5642(2) 0.0364(7) Uani 1 1 d .
C10 C 0.44291(12) 0.3292(3) 0.5986(2) 0.0384(7) Uani 1 1 d .
C11 C 0.44099(14) 0.4498(3) 0.5458(3) 0.0481(8) Uani 1 1 d .
H11 H 0.4543 0.4577 0.4893 0.058 Uiso 1 1 calc R
C12 C 0.41936(16) 0.5582(3) 0.5770(4) 0.0586(10) Uani 1 1 d .
H12 H 0.4190 0.6391 0.5424 0.070 Uiso 1 1 calc R
C13 C 0.39821(16) 0.5478(4) 0.6594(4) 0.0592(10) Uani 1 1 d .
C14 C 0.40027(17) 0.4262(4) 0.7116(4) 0.0622(10) Uani 1 1 d .
H14 H 0.3861 0.4173 0.7666 0.075 Uiso 1 1 calc R
C15 C 0.42300(14) 0.3190(3) 0.6825(3) 0.0513(8) Uani 1 1 d .
H15 H 0.4250 0.2391 0.7196 0.062 Uiso 1 1 calc R
C16 C 0.3734(2) 0.6651(4) 0.6921(5) 0.0882(15) Uani 1 1 d .
H16A H 0.3610 0.6395 0.7499 0.132 Uiso 1 1 calc R
H16B H 0.3440 0.6966 0.6257 0.132 Uiso 1 1 calc R
H16C H 0.3994 0.7337 0.7217 0.132 Uiso 1 1 calc R
O1 O 0.42531(9) 0.0018(2) 0.33086(17) 0.0426(5) Uani 1 1 d .
O2 O 0.57775(9) 0.1092(2) 0.51987(18) 0.0434(5) Uani 1 1 d .
O3 O 0.47572(9) 0.22007(19) 0.47613(17) 0.0412(5) Uani 1 1 d .
O4 O 0.52919(9) -0.1074(2) 0.37702(17) 0.0409(5) Uani 1 1 d .
Cl1 Cl 0.5000 0.18355(10) 0.2500 0.0465(3) Uani 1 2 d S
Ru1 Ru 0.501616(10) 0.05642(2) 0.423443(19) 0.03391(9) Uani 1 1 d .

loop_
_atom_site_aniso_label
_atom_site_aniso_U_11
_atom_site_aniso_U_22
_atom_site_aniso_U_33
_atom_site_aniso_U_23
_atom_site_aniso_U_13
_atom_site_aniso_U_12
C1 0.0497(19) 0.0365(16) 0.0384(16) 0.0000(12) 0.0193(15) 0.0057(14)
C2 0.046(2) 0.054(2) 0.0488(19) 0.0019(16) 0.0171(16) 0.0067(16)
C3 0.062(3) 0.085(3) 0.054(2) 0.003(2) 0.011(2) 0.003(2)
C4 0.063(3) 0.135(5) 0.055(3) 0.003(3) 0.004(2) 0.015(3)
C5 0.049(3) 0.135(5) 0.077(3) -0.020(3) 0.020(2) 0.001(3)
C6 0.058(3) 0.144(5) 0.088(4) 0.004(3) 0.025(3) -0.020(3)
C7 0.053(2) 0.103(4) 0.063(3) 0.012(2) 0.016(2) -0.009(2)
C8 0.049(3) 0.247(8) 0.103(4) -0.045(5) 0.011(3) -0.019(4)
C9 0.0431(18) 0.0360(15) 0.0311(14) -0.0003(12) 0.0159(13) 0.0029(13)
C10 0.0453(18) 0.0365(15) 0.0337(15) -0.0011(12) 0.0163(13) 0.0055(14)
C11 0.061(2) 0.0429(18) 0.0461(19) 0.0008(14) 0.0271(17) 0.0036(16)
C12 0.075(3) 0.0381(18) 0.068(3) -0.0023(16) 0.035(2) 0.0008(18)
C13 0.066(2) 0.048(2) 0.065(2) -0.0102(18) 0.027(2) 0.0086(18)
C14 0.078(3) 0.062(2) 0.060(2) -0.0031(18) 0.041(2) 0.011(2)
C15 0.069(2) 0.0463(19) 0.0442(18) 0.0048(15) 0.0284(17) 0.0066(17)
C16 0.108(4) 0.065(3) 0.109(4) -0.014(3) 0.062(3) 0.021(3)
O1 0.0506(13) 0.0445(12) 0.0305(11) 0.0022(9) 0.0137(10) 0.0021(10)
O2 0.0521(14) 0.0434(12) 0.0356(11) 0.0038(9) 0.0184(10) -0.0021(10)
O3 0.0621(14) 0.0327(10) 0.0345(11) 0.0018(8) 0.0253(10) 0.0058(10)
O4 0.0629(14) 0.0337(10) 0.0322(11) 0.0021(9) 0.0253(10) 0.0069(10)
Cl1 0.0816(8) 0.0348(5) 0.0303(5) 0.000 0.0301(5) 0.000
Ru1 0.04924(17) 0.03051(13) 0.02359(12) 0.00192(9) 0.01626(10) 0.00281(11)

loop_
_atom_type_symbol
_atom_type_description
_atom_type_scat_dispersion_real
_atom_type_scat_dispersion_imag
_atom_type_scat_source
C C 0.0033 0.0016 'International Tables Vol C Tables 4.2.6.8 and 6.1.1.4'
H H 0.0000 0.0000 'International Tables Vol C Tables 4.2.6.8 and 6.1.1.4'
O O 0.0106 0.0060 'International Tables Vol C Tables 4.2.6.8 and 6.1.1.4'
Cl Cl 0.1484 0.1585 'International Tables Vol C Tables 4.2.6.8 and 6.1.1.4'
Ru Ru -1.2594 0.8363 'International Tables Vol C Tables 4.2.6.8 and 6.1.1.4'

loop_
_geom_angle_atom_site_label_1
_geom_angle_atom_site_label_2
_geom_angle_atom_site_label_3
_geom_angle
_geom_angle_site_symmetry_1
_geom_angle_site_symmetry_3
O1 C1 O2 123.4(3) . 5_656
O1 C1 C2 118.5(3) . .
O2 C1 C2 118.1(3) 5_656 .
C7 C2 C3 118.6(4) . .
C7 C2 C1 120.8(3) . .
C3 C2 C1 120.5(4) . .
C2 C3 C4 120.1(4) . .
C2 C3 H3 119.9 . .
C4 C3 H3 119.9 . .
C5 C4 C3 121.4(4) . .
C5 C4 H4 119.3 . .
C3 C4 H4 119.3 . .
C4 C5 C6 117.9(4) . .
C4 C5 C8 121.0(5) . .
C6 C5 C8 121.1(6) . .
C7 C6 C5 120.7(5) . .
C7 C6 H6 119.7 . .
C5 C6 H6 119.7 . .
C2 C7 C6 121.3(4) . .
C2 C7 H7 119.4 . .
C6 C7 H7 119.4 . .
C5 C8 H8A 109.5 . .
C5 C8 H8B 109.5 . .
H8A C8 H8B 109.5 . .
C5 C8 H8C 109.5 . .
H8A C8 H8C 109.5 . .
H8B C8 H8C 109.5 . .
O4 C9 O3 122.7(3) 5_656 .
O4 C9 C10 118.5(3) 5_656 .
O3 C9 C10 118.8(3) . .
C15 C10 C11 119.3(3) . .
C15 C10 C9 120.1(3) . .
C11 C10 C9 120.6(3) . .
C12 C11 C10 120.1(3) . .
C12 C11 H11 119.9 . .
C10 C11 H11 119.9 . .
C11 C12 C13 120.8(3) . .
C11 C12 H12 119.6 . .
C13 C12 H12 119.6 . .
C12 C13 C14 118.5(3) . .
C12 C13 C16 121.2(4) . .
C14 C13 C16 120.4(4) . .
C15 C14 C13 120.7(4) . .
C15 C14 H14 119.7 . .
C13 C14 H14 119.7 . .
C14 C15 C10 120.6(3) . .
C14 C15 H15 119.7 . .
C10 C15 H15 119.7 . .
C13 C16 H16A 109.5 . .
C13 C16 H16B 109.5 . .
H16A C16 H16B 109.5 . .
C13 C16 H16C 109.5 . .
H16A C16 H16C 109.5 . .
H16B C16 H16C 109.5 . .
C1 O1 Ru1 119.9(2) . .
C1 O2 Ru1 118.2(2) 5_656 .
C9 O3 Ru1 118.73(18) . .
C9 O4 Ru1 119.97(18) 5_656 .
Ru1 Cl1 Ru1 118.88(4) . 2_655
O4 Ru1 O3 177.92(8) . .
O4 Ru1 O1 91.46(9) . .
O3 Ru1 O1 89.96(9) . .
O4 Ru1 O2 88.79(9) . .
O3 Ru1 O2 89.75(9) . .
O1 Ru1 O2 178.47(8) . .
O4 Ru1 Ru1 88.99(6) . 5_656
O3 Ru1 Ru1 89.53(6) . 5_656
O1 Ru1 Ru1 88.50(6) . 5_656
O2 Ru1 Ru1 89.99(6) . 5_656
O4 Ru1 Cl1 92.52(6) . .
O3 Ru1 Cl1 89.03(6) . .
O1 Ru1 Cl1 88.87(6) . .
O2 Ru1 Cl1 92.63(6) . .
Ru1 Ru1 Cl1 177.005(18) 5_656 .

loop_
_geom_bond_atom_site_label_1
_geom_bond_atom_site_label_2
_geom_bond_distance
_geom_bond_site_symmetry_2
C1 O1 1.266(4) .
C1 O2 1.275(4) 5_656
C1 C2 1.485(5) .
C2 C7 1.371(5) .
C2 C3 1.372(5) .
C3 C4 1.392(6) .
C3 H3 0.9300 .
C4 C5 1.372(7) .
C4 H4 0.9300 .
C5 C6 1.384(7) .
C5 C8 1.529(6) .
C6 C7 1.378(6) .
C6 H6 0.9300 .
C7 H7 0.9300 .
C8 H8A 0.9600 .
C8 H8B 0.9600 .
C8 H8C 0.9600 .
C9 O4 1.275(3) 5_656
C9 O3 1.276(3) .
C9 C10 1.468(4) .
C10 C15 1.383(4) .
C10 C11 1.387(4) .
C11 C12 1.382(5) .
C11 H11 0.9300 .
C12 C13 1.390(6) .
C12 H12 0.9300 .
C13 C14 1.392(5) .
C13 C16 1.511(5) .
C14 C15 1.377(5) .
C14 H14 0.9300 .
C15 H15 0.9300 .
C16 H16A 0.9600 .
C16 H16B 0.9600 .
C16 H16C 0.9600 .
O1 Ru1 2.025(2) .
O2 C1 1.274(4) 5_656
O2 Ru1 2.025(2) .
O3 Ru1 2.024(2) .
O4 C9 1.275(3) 5_656
O4 Ru1 2.011(2) .
Cl1 Ru1 2.5400(6) .
Cl1 Ru1 2.5400(6) 2_655
Ru1 Ru1 2.2906(5) 5_656
